data_4081438
loop_
_publ_author_name
'Kruckenberg, Achim'
'Wadepohl, Hubert'
'Gade, Lutz H.'

_publ_section_title
;
 Bis(diisopropylphosphinomethyl)amine Nickel(II) and Nickel(0) Complexes:
 Coordination Chemistry, Reactivity, and Catalytic Decarbonylative C--H
 Arylation of Benzoxazole
;
_journal_issue 18
_journal_name_full Organometallics
_journal_page_first 5153
_journal_paper_doi 10.1021/om400711d
_journal_volume 32
_journal_year 2013
_chemical_formula_moiety 'C21 H46 N Ni P2, C32 H12 B F24'
_chemical_formula_sum 'C53 H58 B F24 N Ni P2'
_chemical_formula_weight 1296.46
_chemical_properties_physical air-sensitive
_space_group_crystal_system monoclinic
_space_group_IT_number 15
_space_group_name_Hall '-I 2yc'
_space_group_name_H-M_alt 'I 2/c 1 1'
_symmetry_cell_setting monoclinic
_symmetry_Int_Tables_number 15
_symmetry_space_group_name_Hall '-I 2yc'
_symmetry_space_group_name_H-M 'I 1 2/c 1'
_atom_sites_solution_hydrogens geom
_atom_sites_solution_primary iterative
_atom_sites_solution_secondary difmap
_audit_block_code ga_ak38
_audit_creation_date
;
'Tue Oct 09 04:09:58 2012'
;
_audit_update_record 'Fri Jun 21 16:16:43 CEST 2013'
_cell_angle_alpha 90
_cell_angle_beta 102.7176(6)
_cell_angle_gamma 90
_cell_formula_units_Z 8
_cell_length_a 36.3153(3)
_cell_length_b 12.57515(7)
_cell_length_c 25.64894(15)
_cell_measurement_reflns_used 72786
_cell_measurement_temperature 115(2)
_cell_measurement_theta_max 71.7807
_cell_measurement_theta_min 3.5302
_cell_volume 11425.75(13)
_computing_cell_refinement
;
CrysAlisPro, Agilent Technologies,
Version 1.171.36.20 (release 27-06-2012 CrysAlis171 .NET)
(compiled Jul 11 2012,15:38:31)
;
_computing_data_collection
;
CrysAlisPro, Agilent Technologies,
Version 1.171.36.20 (release 27-06-2012 CrysAlis171 .NET)
(compiled Jul 11 2012,15:38:31)
;
_computing_data_reduction
;
CrysAlisPro, Agilent Technologies,
Version 1.171.36.20 (release 27-06-2012 CrysAlis171 .NET)
(compiled Jul 11 2012,15:38:31)
;
_computing_molecular_graphics
;
O. V. Dolomanov, L. J. Bourhis, R. J. Gildea, J. A. K. Howard and H. Puschmann,
OLEX2: a complete structure solution, refinement and analysis program.
J. Appl. Cryst. (2009). 42, 339-341.
;
_computing_publication_material 'encif (Wadepohl, 2009-13); encifer 1.4 (CCDC, 2011)'
_computing_structure_refinement 'SHELXL-2013 (Sheldrick, 2013)'
_computing_structure_solution 'SUPERFLIP (Palatinus, 2007-2009)'
_diffrn_ambient_temperature 115(2)
_diffrn_detector 'CCD plate'
_diffrn_detector_area_resol_mean 7.9621
_diffrn_detector_type 'Agilent EOS'
_diffrn_measured_fraction_theta_full 0.999
_diffrn_measured_fraction_theta_max 0.994
_diffrn_measurement_details
;
  1 omega  -47.00    5.00   1.0000    1.5000
omega____ theta____ kappa____ phi______ frames
    -        0.0000  -57.0000    0.0000 52

  2 omega  -25.00   16.00   1.0000    1.5000
omega____ theta____ kappa____ phi______ frames
    -        0.0000   38.0000   30.0000 41

  3 omega  -69.00  -23.00   1.0000    1.5000
omega____ theta____ kappa____ phi______ frames
    -        0.0000  -77.0000 -180.0000 46

  4 omega  -18.00   23.00   1.0000    1.5000
omega____ theta____ kappa____ phi______ frames
    -        0.0000  -77.0000 -180.0000 41

  5 omega  -18.00   80.00   1.0000    1.5000
omega____ theta____ kappa____ phi______ frames
    -       10.0000   76.0000  117.8586 98

  6 omega   -5.00   29.00   1.0000    1.5000
omega____ theta____ kappa____ phi______ frames
    -       26.0000   79.0000 -165.5457 34

  7 omega    7.00   32.00   1.0000    5.0000
omega____ theta____ kappa____ phi______ frames
    -       38.0000   79.0000  159.6280 25

  8 omega    8.00   40.00   1.0000    5.0000
omega____ theta____ kappa____ phi______ frames
    -       38.0000   80.0000   23.2479 32

  9 omega   10.00   35.00   1.0000    5.0000
omega____ theta____ kappa____ phi______ frames
    -       42.0000   80.0000 -139.4455 25

 10 omega  -50.00   30.00   1.0000    5.0000
omega____ theta____ kappa____ phi______ frames
    -      -42.5000   38.0000  -60.0000 80

 11 omega  -38.00  -12.00   1.0000    5.0000
omega____ theta____ kappa____ phi______ frames
    -      -42.5000  -77.0000  -30.0000 26

 12 omega  -50.00   30.00   1.0000    5.0000
omega____ theta____ kappa____ phi______ frames
    -      -42.5000   38.0000   90.0000 80

 13 omega  -41.00  -15.00   1.0000    5.0000
omega____ theta____ kappa____ phi______ frames
    -      -42.5000  -77.0000  -60.0000 26

 14 omega   15.00   40.00   1.0000    5.0000
omega____ theta____ kappa____ phi______ frames
    -       46.0000   79.0000   98.0409 25

 15 omega   15.00   40.00   1.0000    5.0000
omega____ theta____ kappa____ phi______ frames
    -       46.0000   78.0000  154.5417 25

 16 omega   15.00   40.00   1.0000    5.0000
omega____ theta____ kappa____ phi______ frames
    -       46.0000   78.0000  -20.1393 25

 17 omega   14.00   39.00   1.0000    5.0000
omega____ theta____ kappa____ phi______ frames
    -       46.0000   80.0000 -117.2555 25

 18 omega   15.00   40.00   1.0000    5.0000
omega____ theta____ kappa____ phi______ frames
    -       46.0000   78.0000  -55.2830 25

 19 omega   15.00   40.00   1.0000    5.0000
omega____ theta____ kappa____ phi______ frames
    -       46.0000   79.0000   42.7770 25

 20 omega   19.00   44.00   1.0000    5.0000
omega____ theta____ kappa____ phi______ frames
    -       50.0000   79.0000  -29.2409 25

 21 omega   19.00   44.00   1.0000    5.0000
omega____ theta____ kappa____ phi______ frames
    -       50.0000   78.0000 -170.6977 25

 22 omega   21.00   47.00   1.0000    5.0000
omega____ theta____ kappa____ phi______ frames
    -       50.0000   77.0000  158.6691 26

 23 omega   19.00   44.00   1.0000    5.0000
omega____ theta____ kappa____ phi______ frames
    -       50.0000   78.0000    4.0836 25

 24 omega   18.00   43.00   1.0000    5.0000
omega____ theta____ kappa____ phi______ frames
    -       50.0000   80.0000 -124.3548 25

 25 omega   18.00   43.00   1.0000    5.0000
omega____ theta____ kappa____ phi______ frames
    -       50.0000   80.0000 -100.8820 25

 26 omega   18.00   43.00   1.0000    5.0000
omega____ theta____ kappa____ phi______ frames
    -       50.0000   80.0000  116.4052 25

 27 omega   19.00   44.00   1.0000    5.0000
omega____ theta____ kappa____ phi______ frames
    -       50.0000   78.0000   59.5532 25

 28 omega   26.00   52.00   1.0000    5.0000
omega____ theta____ kappa____ phi______ frames
    -       54.0000   77.0000  175.3564 26

 29 omega   25.00   51.00   1.0000    5.0000
omega____ theta____ kappa____ phi______ frames
    -       54.0000   76.0000 -143.7800 26

 30 omega   24.00   59.00   1.0000    5.0000
omega____ theta____ kappa____ phi______ frames
    -       54.0000   77.0000  -63.9741 35

 31 omega   35.00   61.00   1.0000    5.0000
omega____ theta____ kappa____ phi______ frames
    -       54.0000   75.0000  132.6481 26

 32 omega   25.00   57.00   1.0000    5.0000
omega____ theta____ kappa____ phi______ frames
    -       54.0000   75.0000   33.7510 32

 33 omega   27.00   52.00   1.0000    5.0000
omega____ theta____ kappa____ phi______ frames
    -       54.0000   77.0000   -6.0902 25

 34 omega  102.00  127.00   1.0000    5.0000
omega____ theta____ kappa____ phi______ frames
    -       58.0000   76.0000   54.6349 25

 35 omega   28.00   54.00   1.0000    5.0000
omega____ theta____ kappa____ phi______ frames
    -       58.0000   77.0000  -33.0598 26

 36 omega   29.00   55.00   1.0000    5.0000
omega____ theta____ kappa____ phi______ frames
    -       58.0000   76.0000  117.2098 26

 37 omega   29.00   55.00   1.0000    5.0000
omega____ theta____ kappa____ phi______ frames
    -       58.0000   76.0000   54.6349 26

 38 omega   33.00   59.00   1.0000    5.0000
omega____ theta____ kappa____ phi______ frames
    -       58.0000   76.0000 -145.5022 26

 39 omega   29.00   55.00   1.0000    5.0000
omega____ theta____ kappa____ phi______ frames
    -       58.0000   77.0000 -165.0143 26

 40 omega   30.00   56.00   1.0000    5.0000
omega____ theta____ kappa____ phi______ frames
    -       58.0000   76.0000   20.4558 26

 41 omega   30.00   56.00   1.0000    5.0000
omega____ theta____ kappa____ phi______ frames
    -       58.0000   75.0000 -115.8695 26

 42 omega   69.00  113.00   1.0000    5.0000
omega____ theta____ kappa____ phi______ frames
    -       58.0000   76.0000  -94.4048 44

 43 omega   29.00   62.00   1.0000    5.0000
omega____ theta____ kappa____ phi______ frames
    -       58.0000   76.0000  -94.4048 33

 44 omega   36.00   62.00   1.0000    5.0000
omega____ theta____ kappa____ phi______ frames
    -       62.0000   71.0000  105.4643 26

 45 omega   39.00   65.00   1.0000    5.0000
omega____ theta____ kappa____ phi______ frames
    -       62.0000   76.0000 -170.0494 26

 46 omega  107.00  132.00   1.0000    5.0000
omega____ theta____ kappa____ phi______ frames
    -       62.0000   75.0000   65.9377 25

 47 omega   33.00   59.00   1.0000    5.0000
omega____ theta____ kappa____ phi______ frames
    -       62.0000   75.0000   65.9377 26

 48 omega   39.00   65.00   1.0000    5.0000
omega____ theta____ kappa____ phi______ frames
    -       62.0000   68.0000 -125.0377 26

 49 omega   42.00   68.00   1.0000    5.0000
omega____ theta____ kappa____ phi______ frames
    -       62.0000   66.0000  -51.0221 26

 50 omega   49.00  102.00   1.0000    5.0000
omega____ theta____ kappa____ phi______ frames
    -       62.0000   66.0000  143.4385 53

 51 omega   34.00   60.00   1.0000    5.0000
omega____ theta____ kappa____ phi______ frames
    -       62.0000   74.0000   26.9429 26

 52 omega   -9.00   76.00   1.0000    5.0000
omega____ theta____ kappa____ phi______ frames
    -       62.0000  -79.0000  159.5291 85

 53 omega   44.00   70.00   1.0000    5.0000
omega____ theta____ kappa____ phi______ frames
    -       66.0000   72.0000   71.3933 26

 54 omega   39.00  131.00   1.0000    5.0000
omega____ theta____ kappa____ phi______ frames
    -       66.0000   76.0000  156.0778 92

 55 omega   46.00   72.00   1.0000    5.0000
omega____ theta____ kappa____ phi______ frames
    -       66.0000   68.0000   42.1082 26

 56 omega   43.00   69.00   1.0000    5.0000
omega____ theta____ kappa____ phi______ frames
    -       66.0000   68.0000 -166.4101 26

 57 omega   43.00  108.00   1.0000    5.0000
omega____ theta____ kappa____ phi______ frames
    -       66.0000   68.0000  -46.2257 65

 58 omega   42.00   67.00   1.0000    5.0000
omega____ theta____ kappa____ phi______ frames
    -       66.0000   71.0000    8.1428 25

 59 omega   38.00   64.00   1.0000    5.0000
omega____ theta____ kappa____ phi______ frames
    -       66.0000   75.0000 -105.7295 26

 60 omega   42.00   68.00   1.0000    5.0000
omega____ theta____ kappa____ phi______ frames
    -       70.0000   74.0000 -119.6225 26

 61 omega   48.00   74.00   1.0000    5.0000
omega____ theta____ kappa____ phi______ frames
    -       70.0000   62.0000   68.3810 26

 62 omega  114.00  139.00   1.0000    5.0000
omega____ theta____ kappa____ phi______ frames
    -       70.0000   72.0000   94.1889 25

 63 omega   48.00   74.00   1.0000    5.0000
omega____ theta____ kappa____ phi______ frames
    -       70.0000   72.0000   94.1889 26

 64 omega   28.00  102.00   1.0000    5.0000
omega____ theta____ kappa____ phi______ frames
    -       70.0000  -80.0000 -124.8967 74

 65 omega   49.00   75.00   1.0000    5.0000
omega____ theta____ kappa____ phi______ frames
    -       70.0000  -79.0000  105.9979 26

 66 omega   48.00   75.00   1.0000    5.0000
omega____ theta____ kappa____ phi______ frames
    -       74.0000   72.0000  112.1428 27

 67 omega   44.00   79.00   1.0000    5.0000
omega____ theta____ kappa____ phi______ frames
    -       74.0000   77.0000  -99.5041 35

 68 omega   51.00   87.00   1.0000    5.0000
omega____ theta____ kappa____ phi______ frames
    -       74.0000   64.0000   41.6000 36

 69 omega   49.00   77.00   1.0000    5.0000
omega____ theta____ kappa____ phi______ frames
    -       78.0000   75.0000  -23.9422 28

 70 omega   50.00   77.00   1.0000    5.0000
omega____ theta____ kappa____ phi______ frames
    -       78.0000   76.0000 -148.5550 27

 71 omega    9.00  109.00   1.0000    5.0000
omega____ theta____ kappa____ phi______ frames
    -       78.0000  -80.0000   22.0294 100

 72 omega   51.00  120.00   1.0000    5.0000
omega____ theta____ kappa____ phi______ frames
    -       78.0000   72.0000  -74.8075 69

 73 omega   48.00   74.00   1.0000    5.0000
omega____ theta____ kappa____ phi______ frames
    -       78.0000   77.0000   56.2411 26

 74 omega   52.00   78.00   1.0000    5.0000
omega____ theta____ kappa____ phi______ frames
    -       78.0000   71.0000 -122.8048 26

 75 omega   69.00  104.00   1.0000    5.0000
omega____ theta____ kappa____ phi______ frames
    -       78.0000   64.0000   -4.4155 35

 76 omega   54.00   87.00   1.0000    5.0000
omega____ theta____ kappa____ phi______ frames
    -       78.0000   68.0000  178.4307 33

 77 omega   56.00   82.00   1.0000    5.0000
omega____ theta____ kappa____ phi______ frames
    -       78.0000   70.0000 -162.8617 26

 78 omega   62.00   94.00   1.0000    5.0000
omega____ theta____ kappa____ phi______ frames
    -       82.0000   60.0000 -113.7003 32

 79 omega   54.00   80.00   1.0000    5.0000
omega____ theta____ kappa____ phi______ frames
    -       82.0000   77.0000   54.2245 26

 80 omega   54.00  152.00   1.0000    5.0000
omega____ theta____ kappa____ phi______ frames
    -       82.0000   74.0000  -50.4781 98

 81 omega   65.00   91.00   1.0000   18.0000
omega____ theta____ kappa____ phi______ frames
    -       86.0000   56.0000  -14.9545 26

 82 omega   64.00   93.00   1.0000   18.0000
omega____ theta____ kappa____ phi______ frames
    -       86.0000   50.0000   -5.7694 29

 83 omega   66.00  123.00   1.0000   18.0000
omega____ theta____ kappa____ phi______ frames
    -       86.0000   61.0000  -96.5950 57

 84 omega   61.00   93.00   1.0000   18.0000
omega____ theta____ kappa____ phi______ frames
    -       90.0000   75.0000  171.9465 32

 85 omega   64.00   90.00   1.0000   18.0000
omega____ theta____ kappa____ phi______ frames
    -       90.0000   70.0000   89.3982 26

 86 omega   63.00   88.00   1.0000   18.0000
omega____ theta____ kappa____ phi______ frames
    -       90.0000   72.0000   71.5680 25

 87 omega   74.00  162.00   1.0000   18.0000
omega____ theta____ kappa____ phi______ frames
    -       94.0000   53.0000  120.4389 88

 88 omega   64.00   90.00   1.0000   18.0000
omega____ theta____ kappa____ phi______ frames
    -       94.0000   77.0000    8.0743 26

 89 omega   74.00  135.00   1.0000   18.0000
omega____ theta____ kappa____ phi______ frames
    -       94.0000   59.0000    9.7659 61

 90 omega   69.00  102.00   1.0000   18.0000
omega____ theta____ kappa____ phi______ frames
    -       98.0000   76.0000  157.7735 33

 91 omega   74.00  106.00   1.0000   18.0000
omega____ theta____ kappa____ phi______ frames
    -       98.0000   67.0000 -171.2515 32

 92 omega   83.00  111.00   1.0000   18.0000
omega____ theta____ kappa____ phi______ frames
    -      106.0000   67.0000  -64.7232 28

 93 omega  142.00  170.00   1.0000   18.0000
omega____ theta____ kappa____ phi______ frames
    -      110.2342   64.0000   60.0000 28

 94 omega  117.00  142.00   1.0000   18.0000
omega____ theta____ kappa____ phi______ frames
    -      110.2342  -80.0000  120.8383 25

 95 omega  117.00  142.00   1.0000   18.0000
omega____ theta____ kappa____ phi______ frames
    -      110.2342  -80.0000  155.9047 25

 96 omega   40.00  105.00   1.0000   18.0000
omega____ theta____ kappa____ phi______ frames
    -      110.2342  -80.0000  120.8383 65

 97 omega   80.00  177.00   1.0000   18.0000
omega____ theta____ kappa____ phi______ frames
    -      110.2342   77.0000  150.0000 97

 98 omega   79.00  128.00   1.0000   18.0000
omega____ theta____ kappa____ phi______ frames
    -      110.2342  -79.0000  -14.5967 49

 99 omega   71.00  102.00   1.0000   18.0000
omega____ theta____ kappa____ phi______ frames
    -      110.2342  -80.0000  155.9047 31

100 omega   88.00  178.00   1.0000   18.0000
omega____ theta____ kappa____ phi______ frames
    -      110.2342   64.0000  -30.0000 90

101 omega   80.00  106.00   1.0000   18.0000
omega____ theta____ kappa____ phi______ frames
    -      110.2342   77.0000   30.0000 26

102 omega   86.00  156.00   1.0000   18.0000
omega____ theta____ kappa____ phi______ frames
    -      110.2342   38.0000  -60.0000 70

103 omega   80.00  106.00   1.0000   18.0000
omega____ theta____ kappa____ phi______ frames
    -      110.2342   77.0000   90.0000 26

104 omega   84.00  110.00   1.0000   18.0000
omega____ theta____ kappa____ phi______ frames
    -      110.2342   77.0000   60.0000 26

105 omega   80.00  106.00   1.0000   18.0000
omega____ theta____ kappa____ phi______ frames
    -      110.2342   77.0000    0.0000 26

106 omega   80.00  106.00   1.0000   18.0000
omega____ theta____ kappa____ phi______ frames
    -      110.2342   77.0000  -60.0000 26

107 omega   80.00  105.00   1.0000   18.0000
omega____ theta____ kappa____ phi______ frames
    -      110.2342   77.0000 -120.0000 25

108 omega  152.00  178.00   1.0000   18.0000
omega____ theta____ kappa____ phi______ frames
    -      110.2342   77.0000  120.0000 26

109 omega   81.00  106.00   1.0000   18.0000
omega____ theta____ kappa____ phi______ frames
    -      110.2342   77.0000  120.0000 25

110 omega   80.00  177.00   1.0000   18.0000
omega____ theta____ kappa____ phi______ frames
    -      110.2342   77.0000 -180.0000 97

111 omega  135.00  161.00   1.0000   18.0000
omega____ theta____ kappa____ phi______ frames
    -      110.2342   77.0000  -90.0000 26

112 omega   80.00  106.00   1.0000   18.0000
omega____ theta____ kappa____ phi______ frames
    -      110.2342   77.0000  -90.0000 26

113 omega   88.00  178.00   1.0000   18.0000
omega____ theta____ kappa____ phi______ frames
    -      110.2342   64.0000   30.0000 90

114 omega   80.00  106.00   1.0000   18.0000
omega____ theta____ kappa____ phi______ frames
    -      110.2342   77.0000  -30.0000 26

115 omega   80.00  106.00   1.0000   18.0000
omega____ theta____ kappa____ phi______ frames
    -      110.2342   77.0000 -150.0000 26

116 omega   88.00  177.00   1.0000   18.0000
omega____ theta____ kappa____ phi______ frames
    -      110.2342   64.0000 -120.0000 89

117 omega   41.00  108.00   1.0000   18.0000
omega____ theta____ kappa____ phi______ frames
    -      110.2342  -80.0000 -147.1191 67

118 omega   89.00  177.00   1.0000   18.0000
omega____ theta____ kappa____ phi______ frames
    -      110.2342   64.0000   90.0000 88

119 omega   90.00  173.00   1.0000   18.0000
omega____ theta____ kappa____ phi______ frames
    -      110.2342   57.0000   -2.7612 83

120 omega  113.00  139.00   1.0000   18.0000
omega____ theta____ kappa____ phi______ frames
    -      110.2342  -80.0000   34.9911 26

121 omega   48.00  103.00   1.0000   18.0000
omega____ theta____ kappa____ phi______ frames
    -      110.2342  -80.0000   34.9911 55

122 omega   89.00  114.00   1.0000   18.0000
omega____ theta____ kappa____ phi______ frames
    -      110.2342   64.0000 -150.0000 25

123 omega  142.00  168.00   1.0000   18.0000
omega____ theta____ kappa____ phi______ frames
    -      110.2342   64.0000 -150.0000 26

124 omega   90.00  117.00   1.0000   18.0000
omega____ theta____ kappa____ phi______ frames
    -      110.2342   64.0000   60.0000 27

125 omega   77.00  142.00   1.0000   18.0000
omega____ theta____ kappa____ phi______ frames
    -      110.2342  -80.0000   74.6219 65

126 omega   89.00  177.00   1.0000   18.0000
omega____ theta____ kappa____ phi______ frames
    -      110.2342   64.0000  120.0000 88

127 omega   39.00   65.00   1.0000   18.0000
omega____ theta____ kappa____ phi______ frames
    -      110.2342  -80.0000   74.6219 26

128 omega   58.00   99.00   1.0000   18.0000
omega____ theta____ kappa____ phi______ frames
    -      110.2342  -80.0000  -55.7436 41

129 omega   40.00  115.00   1.0000   18.0000
omega____ theta____ kappa____ phi______ frames
    -      110.2342  -80.0000  -80.3514 75

130 omega   81.00  113.00   1.0000   18.0000
omega____ theta____ kappa____ phi______ frames
    -      110.2342   75.0000  105.2261 32

131 omega   87.00  113.00   1.0000   18.0000
omega____ theta____ kappa____ phi______ frames
    -      110.2342   38.0000  120.0000 26

132 omega   86.00  157.00   1.0000   18.0000
omega____ theta____ kappa____ phi______ frames
    -      110.2342   38.0000   90.0000 71

133 omega   88.00  121.00   1.0000   18.0000
omega____ theta____ kappa____ phi______ frames
    -      110.2342   38.0000  -90.0000 33

134 omega   86.00  160.00   1.0000   18.0000
omega____ theta____ kappa____ phi______ frames
    -      110.2342   38.0000 -120.0000 74

135 omega   89.00  177.00   1.0000   18.0000
omega____ theta____ kappa____ phi______ frames
    -      110.2342   64.0000  -60.0000 88

136 omega   88.00  115.00   1.0000   18.0000
omega____ theta____ kappa____ phi______ frames
    -      110.2342   64.0000  -90.0000 27

;
_diffrn_measurement_device '\k-geometry diffractometer'
_diffrn_measurement_device_type 'Agilent SuperNova, Dual, Cu at zero, Eos'
_diffrn_measurement_method '\w scans'
_diffrn_measurement_specimen_support 'polyimid foil'
_diffrn_orient_matrix_UB_11 0.0009406000
_diffrn_orient_matrix_UB_12 0.0921733000
_diffrn_orient_matrix_UB_13 0.0398658000
_diffrn_orient_matrix_UB_21 -0.0192724000
_diffrn_orient_matrix_UB_22 0.0732146000
_diffrn_orient_matrix_UB_23 -0.0461325000
_diffrn_orient_matrix_UB_31 -0.0389652000
_diffrn_orient_matrix_UB_32 -0.0339832000
_diffrn_orient_matrix_UB_33 0.0086474000
_diffrn_radiation_monochromator mirror
_diffrn_radiation_probe x-ray
_diffrn_radiation_type 'Cu K\a'
_diffrn_radiation_wavelength 1.5418
_diffrn_reflns_av_R_equivalents 0.0404
_diffrn_reflns_av_unetI/netI 0.0148
_diffrn_reflns_Laue_measured_fraction_full 0.999
_diffrn_reflns_Laue_measured_fraction_max 0.994
_diffrn_reflns_limit_h_max 39
_diffrn_reflns_limit_h_min -44
_diffrn_reflns_limit_k_max 15
_diffrn_reflns_limit_k_min -15
_diffrn_reflns_limit_l_max 31
_diffrn_reflns_limit_l_min -31
_diffrn_reflns_number 137747
_diffrn_reflns_point_group_measured_fraction_full 0.999
_diffrn_reflns_point_group_measured_fraction_max 0.994
_diffrn_reflns_theta_full 67.684
_diffrn_reflns_theta_max 71.926
_diffrn_reflns_theta_min 3.533
_diffrn_source 'microfocus X-Ray tube'
_diffrn_source_type 'Agilent SuperNova (Cu) X-ray Source'
_exptl_absorpt_coefficient_mu 2.065
_exptl_absorpt_correction_T_max 1.00000
_exptl_absorpt_correction_T_min 0.66795
_exptl_absorpt_correction_type multi-scan
_exptl_absorpt_process_details
;
CrysAlisPro, Agilent Technologies,
Version 1.171.36.20 (release 27-06-2012 CrysAlis171 .NET)
(compiled Jul 11 2012,15:38:31)
Empirical absorption correction using spherical harmonics,
 implemented in SCALE3 ABSPACK scaling algorithm.
;
_exptl_crystal_colour yellow
_exptl_crystal_density_diffrn 1.507
_exptl_crystal_description irregular
_exptl_crystal_F_000 5296
_exptl_crystal_size_max 0.1
_exptl_crystal_size_mid 0.1
_exptl_crystal_size_min 0.1
_refine_diff_density_max 0.740
_refine_diff_density_min -0.485
_refine_diff_density_rms 0.061
_refine_ls_extinction_method none
_refine_ls_goodness_of_fit_ref 1.046
_refine_ls_hydrogen_treatment constr
_refine_ls_matrix_type full
_refine_ls_number_parameters 858
_refine_ls_number_reflns 11168
_refine_ls_number_restraints 284
_refine_ls_restrained_S_all 1.177
_refine_ls_R_factor_all 0.0604
_refine_ls_R_factor_gt 0.0587
_refine_ls_shift/su_max 0.001
_refine_ls_shift/su_mean 0.000
_refine_ls_structure_factor_coef Fsqd
_refine_ls_weighting_details 'w=1/[\s^2^(Fo^2^)+(0.0573P)^2^+39.0844P] where P=(Fo^2^+2Fc^2^)/3'
_refine_ls_weighting_scheme calc
_refine_ls_wR_factor_gt 0.1430
_refine_ls_wR_factor_ref 0.1442
_reflns_Friedel_coverage 0.000
_reflns_number_gt 10702
_reflns_number_total 11168
_reflns_threshold_expression 'I > 2\s(I)'
_cod_data_source_file om400711d_si_002.cif
_cod_data_source_block ga_ak38
_cod_original_cell_volume 11425.76(13)
_cod_original_sg_symbol_H-M 'I 2/c'
_cod_database_code 4081438
_audit_block_refno 1608
_audit_block_usercomment 'AK541, irregular, yellow'
_olex2_refinement_description
;
1. Fixed Uiso
 At 1.2 times of:
  All C(H) groups, All C(H,H) groups
 At 1.5 times of:
  All C(H,H,H) groups
2. Shared sites
{C67A, C67B}
3. Uiso/Uaniso restraints and constraints
P1A \\sim P2A \\sim P1B \\sim P2B \\sim Ni1A \\sim Ni1B: within 0.5A with sigma of 0.01 and sigma for terminal atoms of 0.02
F31 \\sim F32 \\sim F33 \\sim F34 \\sim F35 \\sim F36 \\sim F41 \\sim F42 \\sim F43 \\sim F44 \\sim F45 \\sim F46 \\sim F51 \\sim F52 \\sim F53 \\sim F54 \\sim F55 \\sim F56 \\sim F61A \\sim F62A \\sim F63A \\sim F63B \\sim F62B \\sim F61B \\sim F64 \\sim F65 \\sim F66: within 1A with sigma of 0.02 and sigma for terminal atoms of 0.04
C16A \\sim C16B: within 1.7A with sigma of 0.02 and sigma for terminal atoms of 0.04
C17A \\sim C17B: within 1.7A with sigma of 0.02 and sigma for terminal atoms of 0.04
C18A \\sim C18B: within 1.7A with sigma of 0.02 and sigma for terminal atoms of 0.04
C19A \\sim C19B: within 1.7A with sigma of 0.02 and sigma for terminal atoms of 0.04
C20A \\sim C20B: within 1.7A with sigma of 0.02 and sigma for terminal atoms of 0.04
C21A \\sim C21B: within 1.7A with sigma of 0.02 and sigma for terminal atoms of 0.04
Uanis(C67A) = Uanis(C67B)
4. Same fragment restrains
{Ni1A, P1A, P2A, C16A, C17A, C18A, C19A, C20A, C21A}
as
{Ni1B, P1B, P2B, C16B, C17B, C18B, C19B, C20B, C21B}
{C37, F31, F32, F33}
as
{C38, F34, F35, F36}
{C37, F31, F32, F33}
as
{C47, F41, F42, F43}
{C37, F31, F32, F33}
as
{C48, F44, F45, F46}
{C37, F31, F32, F33}
as
{C57, F51, F52, F53}
{C37, F31, F32, F33}
as
{C58, F54, F55, F56}
{C37, F31, F32, F33}
as
{C67A, F61A, F62A, F63A}
{C37, F31, F32, F33}
as
{C67B, F63B, F62B, F61B}
{C37, F31, F32, F33}
as
{C68, F64, F65, F66}
5. Others
 Sof(Ni1B)=Sof(P1B)=Sof(P2B)=Sof(C16B)=Sof(H16C)=Sof(H16D)=Sof(C17B)=Sof(C18B)=
 Sof(C19B)=Sof(H19D)=Sof(H19E)=Sof(H19F)=Sof(C20B)=Sof(H20D)=Sof(H20E)=
 Sof(H20F)=Sof(C21B)=Sof(H21D)=Sof(H21E)=Sof(H21F)=1-FVAR(1)
 Sof(Ni1A)=Sof(P1A)=Sof(P2A)=Sof(C16A)=Sof(H16A)=Sof(H16B)=Sof(C17A)=Sof(C18A)=
 Sof(C19A)=Sof(H19A)=Sof(H19B)=Sof(H19C)=Sof(C20A)=Sof(H20A)=Sof(H20B)=
 Sof(H20C)=Sof(C21A)=Sof(H21A)=Sof(H21B)=Sof(H21C)=FVAR(1)
 Sof(C67B)=Sof(F63B)=Sof(F62B)=Sof(F61B)=1-FVAR(2)
 Sof(C67A)=Sof(F61A)=Sof(F62A)=Sof(F63A)=FVAR(2)
6.a Ternary CH refined with riding coordinates:
 C3(H3), C6(H6), C9(H9), C12(H12)
6.b Secondary CH2 refined with riding coordinates:
 C16A(H16A,H16B), C16B(H16C,H16D), C1(H1A,H1B), C2(H2A,H2B)
6.c Me refined with riding coordinates:
 C19A(H19A,H19B,H19C), C20A(H20A,H20B,H20C), C21A(H21A,H21B,H21C), C19B(H19D,
 H19E,H19F), C20B(H20D,H20E,H20F), C21B(H21D,H21E,H21F)
6.d Aromatic/amide H refined with riding coordinates:
 C32(H32), C34(H34), C36(H36), C42(H42), C44(H44), C46(H46), C52(H52),
 C54(H54), C56(H56), C62(H62), C64(H64), C66(H66)
6.e Idealised Me refined as rotating group:
 C15(H15A,H15B,H15C), C4(H4A,H4B,H4C), C5(H5A,H5B,H5C), C7(H7A,H7B,H7C),
 C8(H8A,H8B,H8C), C10(H10A,H10B,H10C), C11(H11A,H11B,H11C), C13(H13A,H13B,H13C),
  C14(H14A,H14B,H14C)
;
_shelx_estimated_absorpt_t_max 0.820
_shelx_estimated_absorpt_t_min 0.820
_cell_oxdiff_length_a 36.3241(4)
_cell_oxdiff_length_b 12.57384(12)
_cell_oxdiff_length_c 25.6460(2)
_cell_oxdiff_angle_alpha 90.0252(7)
_cell_oxdiff_angle_beta 102.7236(8)
_cell_oxdiff_angle_gamma 89.9915(8)
_cell_oxdiff_volume 11425.77(19)
_cell_oxdiff_measurement_reflns_used 72820
_reflns_odcompleteness_completeness 99.92
_reflns_odcompleteness_theta 66.97
_reflns_odcompleteness_iscentric 1

loop_
_symmetry_equiv_pos_as_xyz
'x, y, z'
'-x, y, -z+1/2'
'x+1/2, y+1/2, z+1/2'
'-x+1/2, y+1/2, -z+1'
'-x, -y, -z'
'x, -y, z-1/2'
'-x+1/2, -y+1/2, -z+1/2'
'x+1/2, -y+1/2, z'

loop_
_atom_site_label
_atom_site_type_symbol
_atom_site_fract_x
_atom_site_fract_y
_atom_site_fract_z
_atom_site_U_iso_or_equiv
_atom_site_adp_type
_atom_site_occupancy
_atom_site_site_symmetry_order
_atom_site_calc_flag
_atom_site_refinement_flags_posn
_atom_site_refinement_flags_adp
_atom_site_refinement_flags_occupancy
_atom_site_disorder_assembly
_atom_site_disorder_group
Ni1A Ni 0.39626(5) -0.01603(13) 0.39559(7) 0.0259(3) Uani 0.642(5) 1 d D . P A 1
P1A P 0.39198(16) 0.1571(3) 0.4028(2) 0.0269(5) Uani 0.642(5) 1 d D U P A 1
P2A P 0.34776(9) -0.0650(3) 0.42858(12) 0.0247(5) Uani 0.642(5) 1 d D U P A 1
C16A C 0.44314(13) -0.0058(5) 0.3673(2) 0.0439(13) Uani 0.642(5) 1 d D . P A 1
H16A H 0.4435 0.0500 0.3401 0.053 Uiso 0.642(5) 1 calc R U P A 1
H16B H 0.4674 -0.0125 0.3938 0.053 Uiso 0.642(5) 1 calc R U P A 1
C17A C 0.42609(18) -0.0943(5) 0.3500(2) 0.0441(15) Uani 0.642(5) 1 d D U P A 1
C18A C 0.41963(16) -0.1670(5) 0.3871(3) 0.0483(15) Uani 0.642(5) 1 d D U P A 1
C19A C 0.44755(16) -0.1830(5) 0.4408(2) 0.0593(16) Uani 0.642(5) 1 d D U P A 1
H19A H 0.4376 -0.2367 0.4618 0.089 Uiso 0.642(5) 1 calc R U P A 1
H19B H 0.4510 -0.1156 0.4605 0.089 Uiso 0.642(5) 1 calc R U P A 1
H19C H 0.4719 -0.2070 0.4345 0.089 Uiso 0.642(5) 1 calc R U P A 1
C20A C 0.40977(19) -0.1106(5) 0.29102(19) 0.0542(15) Uani 0.642(5) 1 d D U P A 1
H20A H 0.3979 -0.1808 0.2854 0.081 Uiso 0.642(5) 1 calc R U P A 1
H20B H 0.4300 -0.1060 0.2714 0.081 Uiso 0.642(5) 1 calc R U P A 1
H20C H 0.3909 -0.0555 0.2781 0.081 Uiso 0.642(5) 1 calc R U P A 1
C21A C 0.39579(16) -0.2691(4) 0.3714(3) 0.0551(15) Uani 0.642(5) 1 d D . P A 1
H21A H 0.3941 -0.3085 0.4037 0.083 Uiso 0.642(5) 1 calc R U P A 1
H21B H 0.4078 -0.3139 0.3486 0.083 Uiso 0.642(5) 1 calc R U P A 1
H21C H 0.3704 -0.2495 0.3518 0.083 Uiso 0.642(5) 1 calc R U P A 1
Ni1B Ni 0.38647(12) -0.0425(4) 0.40107(14) 0.0450(8) Uani 0.358(5) 1 d D . P A -2
P1B P 0.3883(3) 0.1324(6) 0.4046(5) 0.0411(16) Uani 0.358(5) 1 d D U P A -2
P2B P 0.33951(19) -0.0739(6) 0.4381(3) 0.0401(12) Uani 0.358(5) 1 d D U P A -2
C16B C 0.3964(5) -0.1959(9) 0.3935(4) 0.085(5) Uani 0.358(5) 1 d D . P A -2
H16C H 0.4173 -0.2265 0.4208 0.102 Uiso 0.358(5) 1 calc R U P A -2
H16D H 0.3739 -0.2424 0.3852 0.102 Uiso 0.358(5) 1 calc R U P A -2
C17B C 0.4054(3) -0.1535(10) 0.3553(4) 0.075(4) Uani 0.358(5) 1 d D U P A -2
C18B C 0.4343(3) -0.0892(12) 0.3742(5) 0.072(4) Uani 0.358(5) 1 d D U P A -2
C19B C 0.4640(3) -0.0933(14) 0.4274(4) 0.083(4) Uani 0.358(5) 1 d D U P A -2
H19D H 0.4810 -0.0321 0.4296 0.125 Uiso 0.358(5) 1 calc R U P A -2
H19E H 0.4786 -0.1592 0.4291 0.125 Uiso 0.358(5) 1 calc R U P A -2
H19F H 0.4513 -0.0911 0.4574 0.125 Uiso 0.358(5) 1 calc R U P A -2
C20B C 0.3843(4) -0.1670(12) 0.2980(4) 0.083(5) Uani 0.358(5) 1 d D U P A -2
H20D H 0.3976 -0.1290 0.2744 0.125 Uiso 0.358(5) 1 calc R U P A -2
H20E H 0.3588 -0.1381 0.2937 0.125 Uiso 0.358(5) 1 calc R U P A -2
H20F H 0.3829 -0.2428 0.2888 0.125 Uiso 0.358(5) 1 calc R U P A -2
C21B C 0.4493(4) -0.0071(14) 0.3349(7) 0.113(7) Uani 0.358(5) 1 d D . P A -2
H21D H 0.4695 0.0370 0.3558 0.169 Uiso 0.358(5) 1 calc R U P A -2
H21E H 0.4284 0.0384 0.3169 0.169 Uiso 0.358(5) 1 calc R U P A -2
H21F H 0.4591 -0.0472 0.3080 0.169 Uiso 0.358(5) 1 calc R U P A -2
N N 0.34264(7) 0.13392(17) 0.47271(8) 0.0368(5) Uani 1 1 d . . . . .
C1 C 0.35070(9) 0.1998(2) 0.42927(10) 0.0381(6) Uani 1 1 d . . . . .
H1A H 0.3550 0.2738 0.4423 0.046 Uiso 1 1 calc R U . A 1
H1B H 0.3281 0.1999 0.3995 0.046 Uiso 1 1 calc R U . A 1
C2 C 0.31901(9) 0.0440(2) 0.45183(13) 0.0450(7) Uani 1 1 d . . . . .
H2A H 0.2988 0.0676 0.4215 0.054 Uiso 1 1 calc R U . A 1
H2B H 0.3069 0.0157 0.4800 0.054 Uiso 1 1 calc R U . A 1
C15 C 0.32489(12) 0.1983(3) 0.50807(12) 0.0547(9) Uani 1 1 d . . . . .
H15A H 0.3016 0.2299 0.4873 0.082 Uiso 1 1 calc R U . . .
H15B H 0.3422 0.2549 0.5242 0.082 Uiso 1 1 calc R U . . .
H15C H 0.3190 0.1531 0.5363 0.082 Uiso 1 1 calc R U . . .
C3 C 0.38505(8) 0.2206(3) 0.33840(11) 0.0474(8) Uani 1 1 d . . . . .
H3 H 0.4094 0.2138 0.3266 0.057 Uiso 1 1 calc R U . A 1
C4 C 0.35504(9) 0.1652(3) 0.29601(11) 0.0525(9) Uani 1 1 d . . . . .
H4A H 0.3303 0.1736 0.3048 0.079 Uiso 1 1 calc R U . . .
H4B H 0.3611 0.0894 0.2950 0.079 Uiso 1 1 calc R U . . .
H4C H 0.3545 0.1970 0.2610 0.079 Uiso 1 1 calc R U . . .
C5 C 0.37701(10) 0.3392(3) 0.34081(14) 0.0563(9) Uani 1 1 d . . . . .
H5A H 0.3760 0.3712 0.3057 0.085 Uiso 1 1 calc R U . . .
H5B H 0.3971 0.3730 0.3674 0.085 Uiso 1 1 calc R U . . .
H5C H 0.3528 0.3496 0.3509 0.085 Uiso 1 1 calc R U . . .
C6 C 0.43002(10) 0.2228(3) 0.44831(13) 0.0581(9) Uani 1 1 d . . . . .
H6 H 0.4216 0.2978 0.4515 0.070 Uiso 1 1 calc R U . A 1
C7 C 0.46659(11) 0.2291(4) 0.42844(19) 0.0819(14) Uani 1 1 d . . . . .
H7A H 0.4843 0.2772 0.4515 0.123 Uiso 1 1 calc R U . . .
H7B H 0.4612 0.2559 0.3917 0.123 Uiso 1 1 calc R U . . .
H7C H 0.4779 0.1581 0.4294 0.123 Uiso 1 1 calc R U . . .
C8 C 0.43726(13) 0.1756(4) 0.50464(15) 0.0787(14) Uani 1 1 d . . . . .
H8A H 0.4475 0.1036 0.5042 0.118 Uiso 1 1 calc R U . . .
H8B H 0.4135 0.1729 0.5168 0.118 Uiso 1 1 calc R U . . .
H8C H 0.4555 0.2202 0.5290 0.118 Uiso 1 1 calc R U . . .
C9 C 0.30846(11) -0.1393(2) 0.38266(14) 0.0554(9) Uani 1 1 d . . . . .
H9 H 0.3171 -0.2146 0.3812 0.066 Uiso 1 1 calc R U . A 1
C10 C 0.30531(14) -0.0927(3) 0.32734(15) 0.0771(14) Uani 1 1 d . . . . .
H10A H 0.2868 -0.1333 0.3014 0.116 Uiso 1 1 calc R U . . .
H10B H 0.3299 -0.0963 0.3177 0.116 Uiso 1 1 calc R U . . .
H10C H 0.2972 -0.0183 0.3272 0.116 Uiso 1 1 calc R U . . .
C11 C 0.26949(12) -0.1432(3) 0.3959(2) 0.0786(13) Uani 1 1 d . . . . .
H11A H 0.2574 -0.0735 0.3891 0.118 Uiso 1 1 calc R U . . .
H11B H 0.2721 -0.1620 0.4336 0.118 Uiso 1 1 calc R U . . .
H11C H 0.2540 -0.1968 0.3735 0.118 Uiso 1 1 calc R U . . .
C12 C 0.36028(11) -0.1498(3) 0.49164(13) 0.0529(8) Uani 1 1 d . . . . .
H12 H 0.3738 -0.2134 0.4817 0.063 Uiso 1 1 calc R U . A 1
C13 C 0.32989(14) -0.1932(3) 0.51745(17) 0.0742(12) Uani 1 1 d . . . . .
H13A H 0.3415 -0.2333 0.5496 0.111 Uiso 1 1 calc R U . . .
H13B H 0.3132 -0.2402 0.4923 0.111 Uiso 1 1 calc R U . . .
H13C H 0.3151 -0.1342 0.5273 0.111 Uiso 1 1 calc R U . . .
C14 C 0.38981(11) -0.0885(3) 0.53298(13) 0.0572(9) Uani 1 1 d . . . . .
H14A H 0.3780 -0.0255 0.5448 0.086 Uiso 1 1 calc R U . . .
H14B H 0.4106 -0.0666 0.5167 0.086 Uiso 1 1 calc R U . . .
H14C H 0.3996 -0.1345 0.5638 0.086 Uiso 1 1 calc R U . . .
C37 C 0.70610(9) 0.5036(3) 0.53593(11) 0.0443(7) Uani 1 1 d D . . . .
F31 F 0.73471(6) 0.5219(3) 0.51338(8) 0.1161(14) Uani 1 1 d D . . . .
F32 F 0.70815(7) 0.57725(15) 0.57363(8) 0.0669(6) Uani 1 1 d D . . . .
F33 F 0.71246(6) 0.41183(15) 0.56278(8) 0.0618(6) Uani 1 1 d D . . . .
C38 C 0.56535(10) 0.4716(3) 0.49740(12) 0.0532(9) Uani 1 1 d D . . . .
F34 F 0.57035(7) 0.4718(2) 0.55063(8) 0.0777(7) Uani 1 1 d D . . . .
F35 F 0.54982(7) 0.3787(2) 0.48107(10) 0.0897(9) Uani 1 1 d D . . . .
F36 F 0.53999(6) 0.5460(2) 0.47818(9) 0.0787(7) Uani 1 1 d D . . . .
C47 C 0.67762(9) 0.9321(2) 0.34674(10) 0.0376(6) Uani 1 1 d D . . . .
F41 F 0.71045(6) 0.8926(2) 0.37185(10) 0.0776(8) Uani 1 1 d D . . . .
F42 F 0.68145(6) 0.95954(19) 0.29903(7) 0.0704(7) Uani 1 1 d D . . . .
F43 F 0.67443(9) 1.0207(2) 0.37281(13) 0.1037(11) Uani 1 1 d D . . . .
C48 C 0.54250(8) 0.8696(2) 0.34419(11) 0.0357(6) Uani 1 1 d D . . . .
F44 F 0.54379(6) 0.94917(15) 0.37964(8) 0.0547(5) Uani 1 1 d D . . . .
F45 F 0.52669(7) 0.9128(2) 0.29790(8) 0.0838(8) Uani 1 1 d D . . . .
F46 F 0.51956(5) 0.79906(15) 0.35792(11) 0.0688(7) Uani 1 1 d D . . . .
C57 C 0.73282(7) 0.2722(2) 0.33742(10) 0.0311(5) Uani 1 1 d D . . . .
F51 F 0.71407(5) 0.18587(14) 0.31739(10) 0.0672(6) Uani 1 1 d D . . . .
F52 F 0.73891(7) 0.26681(18) 0.39013(7) 0.0729(7) Uani 1 1 d D . . . .
F53 F 0.76678(5) 0.26145(14) 0.32569(7) 0.0458(4) Uani 1 1 d D . . . .
C58 C 0.70942(8) 0.5630(2) 0.20155(10) 0.0337(6) Uani 1 1 d D . . . .
F54 F 0.73292(6) 0.50879(15) 0.17906(7) 0.0519(5) Uani 1 1 d D . . . .
F55 F 0.72428(7) 0.65931(15) 0.21231(8) 0.0661(6) Uani 1 1 d D . . . .
F56 F 0.67791(5) 0.57744(19) 0.16394(7) 0.0594(6) Uani 1 1 d D . . . .
C67A C 0.52244(7) 0.5067(2) 0.17211(10) 0.0337(6) Uani 0.598(9) 1 d D . P B 3
F61A F 0.50606(18) 0.5941(4) 0.18363(18) 0.071(2) Uani 0.598(9) 1 d D U P B 3
F62A F 0.54055(9) 0.5231(5) 0.13704(14) 0.064(2) Uani 0.598(9) 1 d D . P B 3
F63A F 0.49286(10) 0.4425(3) 0.15046(15) 0.0542(16) Uani 0.598(9) 1 d D . P B 3
C67B C 0.52244(7) 0.5067(2) 0.17211(10) 0.0337(6) Uani 0.402(9) 1 d D . P B 4
F63B F 0.5198(3) 0.4507(6) 0.1277(2) 0.093(5) Uani 0.402(9) 1 d D . P B 4
F62B F 0.5388(2) 0.6001(6) 0.1554(3) 0.074(3) Uani 0.402(9) 1 d D . P B 4
F61B F 0.49035(18) 0.5386(10) 0.1741(3) 0.094(5) Uani 0.402(9) 1 d D U P B 4
C68 C 0.55940(8) 0.1949(2) 0.29226(11) 0.0369(6) Uani 1 1 d D . . . .
F64 F 0.54239(8) 0.13663(15) 0.25073(9) 0.0764(7) Uani 1 1 d D . . . .
F65 F 0.53958(7) 0.18260(15) 0.32910(9) 0.0632(6) Uani 1 1 d D . . . .
F66 F 0.59244(6) 0.14872(14) 0.31125(12) 0.0799(8) Uani 1 1 d D . . . .
C31 C 0.63208(7) 0.51719(17) 0.40518(9) 0.0224(4) Uani 1 1 d . . . . .
C32 C 0.66666(7) 0.51930(19) 0.44277(9) 0.0253(5) Uani 1 1 d . . . . .
H32 H 0.6892 0.5319 0.4308 0.030 Uiso 1 1 calc R U . . .
C33 C 0.66877(8) 0.5035(2) 0.49698(9) 0.0315(5) Uani 1 1 d . . . . .
C34 C 0.63637(9) 0.4878(2) 0.51615(10) 0.0365(6) Uani 1 1 d . . . . .
H34 H 0.6378 0.4773 0.5532 0.044 Uiso 1 1 calc R U . . .
C35 C 0.60190(8) 0.4876(2) 0.47999(10) 0.0337(6) Uani 1 1 d . . . . .
C36 C 0.60000(7) 0.50046(19) 0.42565(9) 0.0280(5) Uani 1 1 d . . . . .
H36 H 0.5760 0.4978 0.4016 0.034 Uiso 1 1 calc R U . . .
C41 C 0.62201(7) 0.67453(18) 0.33928(8) 0.0229(5) Uani 1 1 d . . . . .
C42 C 0.65127(7) 0.74735(19) 0.34213(8) 0.0252(5) Uani 1 1 d . . . . .
H42 H 0.6758 0.7219 0.3417 0.030 Uiso 1 1 calc R U . . .
C43 C 0.64554(8) 0.8570(2) 0.34561(9) 0.0294(5) Uani 1 1 d . . . . .
C44 C 0.61042(8) 0.89722(19) 0.34682(9) 0.0302(5) Uani 1 1 d . . . . .
H44 H 0.6066 0.9716 0.3492 0.036 Uiso 1 1 calc R U . . .
C45 C 0.58073(7) 0.82621(19) 0.34441(9) 0.0274(5) Uani 1 1 d . . . . .
C46 C 0.58650(7) 0.71744(18) 0.34043(9) 0.0244(5) Uani 1 1 d . . . . .
H46 H 0.5657 0.6706 0.3384 0.029 Uiso 1 1 calc R U . . .
C51 C 0.66510(6) 0.50606(18) 0.31967(8) 0.0222(4) Uani 1 1 d . . . . .
C52 C 0.68559(7) 0.41486(18) 0.33906(9) 0.0237(5) Uani 1 1 d . . . . .
H52 H 0.6804 0.3806 0.3697 0.028 Uiso 1 1 calc R U . . .
C53 C 0.71319(7) 0.37220(18) 0.31545(9) 0.0247(5) Uani 1 1 d . . . . .
C54 C 0.72177(7) 0.41936(19) 0.27053(9) 0.0270(5) Uani 1 1 d . . . . .
H54 H 0.7407 0.3909 0.2543 0.032 Uiso 1 1 calc R U . . .
C55 C 0.70160(7) 0.50950(19) 0.25037(9) 0.0255(5) Uani 1 1 d . . . . .
C56 C 0.67413(7) 0.55187(19) 0.27418(9) 0.0244(5) Uani 1 1 d . . . . .
H56 H 0.6610 0.6139 0.2592 0.029 Uiso 1 1 calc R U . . .
C61 C 0.59430(6) 0.47992(17) 0.30365(9) 0.0210(4) Uani 1 1 d . . . . .
C62 C 0.57187(6) 0.52084(18) 0.25656(9) 0.0226(4) Uani 1 1 d . . . . .
H62 H 0.5744 0.5936 0.2481 0.027 Uiso 1 1 calc R U . . .
C63 C 0.54588(7) 0.45794(19) 0.22160(9) 0.0248(5) Uani 1 1 d . . . . .
C64 C 0.54161(7) 0.35127(19) 0.23190(9) 0.0262(5) Uani 1 1 d . . . . .
H64 H 0.5241 0.3083 0.2079 0.031 Uiso 1 1 calc R U . . .
C65 C 0.56360(7) 0.30884(18) 0.27828(10) 0.0263(5) Uani 1 1 d . . . . .
C66 C 0.58901(7) 0.37179(18) 0.31334(9) 0.0235(5) Uani 1 1 d . . . . .
H66 H 0.6034 0.3406 0.3451 0.028 Uiso 1 1 calc R U . . .
B B 0.62858(7) 0.5457(2) 0.34206(10) 0.0215(5) Uani 1 1 d . . . . .

loop_
_atom_site_aniso_label
_atom_site_aniso_U_11
_atom_site_aniso_U_22
_atom_site_aniso_U_33
_atom_site_aniso_U_23
_atom_site_aniso_U_13
_atom_site_aniso_U_12
Ni1A 0.0283(7) 0.0306(6) 0.0181(4) 0.0055(4) 0.0037(4) 0.0055(4)
P1A 0.0301(10) 0.0266(11) 0.0205(9) 0.0079(10) -0.0022(7) -0.0033(9)
P2A 0.0358(13) 0.0201(7) 0.0185(8) -0.0021(5) 0.0068(6) -0.0003(8)
C16A 0.031(2) 0.072(4) 0.034(2) 0.012(3) 0.020(2) 0.018(2)
C17A 0.036(3) 0.057(4) 0.039(3) 0.009(3) 0.009(3) 0.024(3)
C18A 0.043(3) 0.056(3) 0.049(3) 0.006(3) 0.018(3) 0.021(3)
C19A 0.049(3) 0.070(4) 0.054(3) 0.020(3) 0.000(2) 0.024(3)
C20A 0.067(4) 0.064(4) 0.032(2) -0.003(2) 0.012(2) 0.021(3)
C21A 0.057(3) 0.033(3) 0.077(4) -0.006(3) 0.018(3) 0.016(2)
Ni1B 0.0435(18) 0.060(2) 0.0301(11) 0.0008(12) 0.0054(10) 0.0200(13)
P1B 0.041(3) 0.053(4) 0.0270(15) 0.014(3) 0.0024(15) 0.002(3)
P2B 0.041(3) 0.0316(19) 0.046(3) -0.0067(18) 0.0060(15) 0.0041(16)
C16B 0.125(13) 0.070(9) 0.047(7) -0.005(6) -0.009(7) 0.074(9)
C17B 0.072(8) 0.108(10) 0.036(5) -0.010(6) -0.005(6) 0.074(7)
C18B 0.050(7) 0.113(11) 0.058(8) 0.045(9) 0.023(6) 0.037(7)
C19B 0.030(5) 0.160(13) 0.062(7) 0.021(8) 0.016(4) 0.023(6)
C20B 0.096(10) 0.099(10) 0.049(6) -0.035(6) 0.004(6) 0.055(8)
C21B 0.063(8) 0.163(16) 0.122(13) 0.085(13) 0.040(9) 0.069(10)
N 0.0627(15) 0.0250(11) 0.0232(10) -0.0039(8) 0.0107(10) -0.0014(10)
C1 0.0559(17) 0.0343(14) 0.0228(12) 0.0024(10) 0.0059(11) 0.0041(12)
C2 0.0555(18) 0.0271(14) 0.0519(18) -0.0064(12) 0.0107(14) 0.0009(13)
C15 0.104(3) 0.0360(16) 0.0314(15) -0.0034(12) 0.0303(17) 0.0041(17)
C3 0.0357(15) 0.076(2) 0.0292(14) 0.0148(14) 0.0051(11) 0.0088(15)
C4 0.0493(18) 0.080(2) 0.0249(13) 0.0069(14) 0.0019(12) 0.0186(17)
C5 0.0527(19) 0.070(2) 0.0443(17) 0.0242(16) 0.0066(15) -0.0003(17)
C6 0.056(2) 0.067(2) 0.0400(17) 0.0118(16) -0.0131(15) -0.0112(17)
C7 0.050(2) 0.110(4) 0.076(3) 0.021(3) -0.008(2) -0.017(2)
C8 0.080(3) 0.094(3) 0.0413(19) 0.017(2) -0.0303(19) -0.030(2)
C9 0.067(2) 0.0296(15) 0.057(2) -0.0112(14) -0.0128(16) 0.0042(14)
C10 0.101(3) 0.053(2) 0.053(2) -0.0127(17) -0.035(2) -0.001(2)
C11 0.072(3) 0.043(2) 0.106(3) -0.013(2) -0.014(2) -0.0016(19)
C12 0.077(2) 0.0351(16) 0.0401(16) -0.0022(13) -0.0012(15) 0.0049(15)
C13 0.100(3) 0.049(2) 0.065(2) 0.0058(18) 0.002(2) -0.019(2)
C14 0.067(2) 0.063(2) 0.0349(16) 0.0074(15) -0.0039(15) -0.0003(18)
C37 0.0465(17) 0.0595(19) 0.0226(12) 0.0054(12) -0.0019(12) -0.0026(14)
F31 0.0372(11) 0.269(4) 0.0360(11) 0.0304(17) -0.0057(9) -0.0147(17)
F32 0.0887(15) 0.0426(10) 0.0484(11) -0.0060(8) -0.0302(10) -0.0102(10)
F33 0.0765(14) 0.0437(10) 0.0472(10) -0.0049(8) -0.0256(9) 0.0126(9)
C38 0.060(2) 0.077(2) 0.0285(14) -0.0058(15) 0.0208(14) -0.0203(18)
F34 0.0748(14) 0.134(2) 0.0335(10) -0.0043(12) 0.0323(10) -0.0269(14)
F35 0.0879(17) 0.112(2) 0.0834(16) -0.0299(15) 0.0499(14) -0.0633(16)
F36 0.0493(12) 0.129(2) 0.0672(14) 0.0067(14) 0.0328(11) 0.0132(13)
C47 0.0522(17) 0.0327(14) 0.0261(12) -0.0014(10) 0.0047(11) -0.0153(12)
F41 0.0522(12) 0.0847(16) 0.0813(15) 0.0387(13) -0.0167(11) -0.0371(11)
F42 0.0802(14) 0.0925(16) 0.0342(9) 0.0178(10) 0.0033(9) -0.0499(13)
F43 0.117(2) 0.0698(16) 0.147(3) -0.0685(17) 0.078(2) -0.0641(16)
C48 0.0439(15) 0.0252(12) 0.0352(14) -0.0016(10) 0.0024(11) 0.0058(11)
F44 0.0565(11) 0.0424(10) 0.0634(12) -0.0199(9) 0.0089(9) 0.0103(8)
F45 0.0736(15) 0.129(2) 0.0406(11) 0.0149(12) -0.0052(10) 0.0532(15)
F46 0.0423(10) 0.0323(9) 0.137(2) -0.0070(11) 0.0300(12) 0.0018(8)
C57 0.0342(13) 0.0291(13) 0.0306(12) 0.0001(10) 0.0083(10) 0.0037(10)
F51 0.0461(10) 0.0238(8) 0.1194(19) 0.0085(10) -0.0087(11) -0.0015(7)
F52 0.1111(18) 0.0774(14) 0.0347(9) 0.0244(9) 0.0259(10) 0.0642(14)
F53 0.0346(8) 0.0434(9) 0.0609(11) 0.0092(8) 0.0139(8) 0.0128(7)
C58 0.0436(15) 0.0367(14) 0.0234(12) 0.0026(10) 0.0127(11) 0.0047(11)
F54 0.0654(12) 0.0620(12) 0.0389(9) 0.0140(8) 0.0343(9) 0.0211(9)
F55 0.1207(19) 0.0406(10) 0.0441(10) 0.0055(8) 0.0335(11) -0.0221(11)
F56 0.0519(11) 0.1006(16) 0.0273(8) 0.0261(9) 0.0118(7) 0.0162(10)
C67A 0.0321(13) 0.0407(15) 0.0259(12) 0.0001(11) 0.0015(10) 0.0034(11)
F61A 0.093(4) 0.056(3) 0.047(2) -0.0020(19) -0.024(3) 0.050(2)
F62A 0.0336(17) 0.132(6) 0.0272(19) 0.040(3) 0.0100(13) 0.001(2)
F63A 0.041(2) 0.068(3) 0.041(2) 0.0173(18) -0.0183(16) -0.0185(17)
C67B 0.0321(13) 0.0407(15) 0.0259(12) 0.0001(11) 0.0015(10) 0.0034(11)
F63B 0.156(11) 0.075(5) 0.028(3) -0.013(3) -0.026(4) 0.041(6)
F62B 0.081(5) 0.070(5) 0.052(4) 0.034(3) -0.027(3) -0.020(4)
F61B 0.035(3) 0.197(14) 0.059(5) 0.068(7) 0.028(3) 0.055(5)
C68 0.0463(16) 0.0226(12) 0.0411(15) -0.0035(11) 0.0082(12) -0.0008(11)
F64 0.127(2) 0.0309(10) 0.0620(13) -0.0110(9) 0.0004(13) -0.0267(11)
F65 0.0957(16) 0.0363(10) 0.0685(13) 0.0125(9) 0.0414(12) -0.0048(10)
F66 0.0572(12) 0.0250(9) 0.153(2) 0.0211(12) 0.0124(14) 0.0115(9)
C31 0.0300(12) 0.0191(10) 0.0175(10) -0.0001(8) 0.0039(9) 0.0015(9)
C32 0.0311(12) 0.0249(11) 0.0195(11) 0.0005(9) 0.0047(9) 0.0001(9)
C33 0.0408(14) 0.0318(13) 0.0188(11) 0.0002(9) -0.0005(10) -0.0016(11)
C34 0.0535(17) 0.0408(15) 0.0160(11) 0.0005(10) 0.0094(11) -0.0069(13)
C35 0.0420(15) 0.0370(14) 0.0248(12) -0.0028(10) 0.0129(11) -0.0067(11)
C36 0.0336(13) 0.0301(12) 0.0202(11) -0.0012(9) 0.0060(9) -0.0009(10)
C41 0.0307(12) 0.0245(11) 0.0127(9) -0.0003(8) 0.0032(8) -0.0011(9)
C42 0.0318(12) 0.0285(12) 0.0149(10) -0.0009(9) 0.0041(9) -0.0026(10)
C43 0.0430(14) 0.0273(12) 0.0167(10) 0.0005(9) 0.0039(9) -0.0091(11)
C44 0.0471(15) 0.0183(11) 0.0231(11) 0.0001(9) 0.0031(10) -0.0020(10)
C45 0.0387(13) 0.0210(11) 0.0207(11) -0.0004(9) 0.0029(9) 0.0002(10)
C46 0.0319(12) 0.0212(11) 0.0194(10) -0.0003(8) 0.0042(9) -0.0012(9)
C51 0.0261(11) 0.0226(11) 0.0167(10) -0.0009(8) 0.0023(8) -0.0021(9)
C52 0.0281(11) 0.0248(11) 0.0179(10) 0.0006(8) 0.0039(9) -0.0019(9)
C53 0.0284(12) 0.0232(11) 0.0210(10) -0.0024(9) 0.0024(9) 0.0006(9)
C54 0.0326(12) 0.0279(12) 0.0213(11) -0.0040(9) 0.0075(9) 0.0003(10)
C55 0.0315(12) 0.0274(12) 0.0179(10) -0.0015(9) 0.0059(9) -0.0017(10)
C56 0.0310(12) 0.0236(11) 0.0177(10) 0.0005(8) 0.0033(9) 0.0022(9)
C61 0.0252(11) 0.0200(10) 0.0188(10) -0.0008(8) 0.0069(8) 0.0036(9)
C62 0.0283(11) 0.0206(10) 0.0196(10) 0.0004(8) 0.0068(9) 0.0044(9)
C63 0.0252(11) 0.0299(12) 0.0191(10) -0.0028(9) 0.0045(9) 0.0068(9)
C64 0.0261(11) 0.0280(12) 0.0251(11) -0.0096(9) 0.0068(9) 0.0005(9)
C65 0.0312(12) 0.0204(11) 0.0291(12) -0.0038(9) 0.0105(10) 0.0014(9)
C66 0.0288(12) 0.0203(11) 0.0213(10) 0.0008(8) 0.0054(9) 0.0046(9)
B 0.0264(13) 0.0212(12) 0.0159(11) 0.0015(9) 0.0027(9) 0.0003(10)

loop_
_atom_type_symbol
_atom_type_description
_atom_type_scat_dispersion_real
_atom_type_scat_dispersion_imag
_atom_type_scat_source
C C 0.0181 0.0091 'International Tables Vol C Tables 4.2.6.8 and 6.1.1.4'
H H 0.0000 0.0000 'International Tables Vol C Tables 4.2.6.8 and 6.1.1.4'
B B 0.0090 0.0039 'International Tables Vol C Tables 4.2.6.8 and 6.1.1.4'
N N 0.0311 0.0180 'International Tables Vol C Tables 4.2.6.8 and 6.1.1.4'
F F 0.0727 0.0534 'International Tables Vol C Tables 4.2.6.8 and 6.1.1.4'
P P 0.2955 0.4335 'International Tables Vol C Tables 4.2.6.8 and 6.1.1.4'
Ni Ni -3.0029 0.5091 'International Tables Vol C Tables 4.2.6.8 and 6.1.1.4'

loop_
_geom_angle_atom_site_label_1
_geom_angle_atom_site_label_2
_geom_angle_atom_site_label_3
_geom_angle
P1A Ni1A P2A 99.63(18)
C16A Ni1A P1A 92.8(2)
C16A Ni1A P2A 167.3(2)
C16A Ni1A C17A 37.9(3)
C16A Ni1A C18A 68.0(3)
C17A Ni1A P1A 126.2(2)
C17A Ni1A P2A 131.6(2)
C17A Ni1A C18A 38.9(2)
C18A Ni1A P1A 159.9(2)
C18A Ni1A P2A 99.3(2)
C1 P1A Ni1A 113.3(2)
C3 P1A Ni1A 111.1(3)
C3 P1A C1 104.2(3)
C6 P1A Ni1A 116.9(3)
C6 P1A C1 101.4(3)
C6 P1A C3 108.8(3)
C2 P2A Ni1A 117.43(19)
C2 P2A C12 100.51(19)
C9 P2A Ni1A 117.25(19)
C9 P2A C2 99.3(2)
C9 P2A C12 105.0(2)
C12 P2A Ni1A 114.9(2)
Ni1A C16A H16A 116.4
Ni1A C16A H16B 116.4
H16A C16A H16B 113.4
C17A C16A Ni1A 71.9(3)
C17A C16A H16A 116.4
C17A C16A H16B 116.4
C16A C17A Ni1A 70.2(3)
C16A C17A C18A 118.2(6)
C16A C17A C20A 120.6(6)
C18A C17A Ni1A 74.2(4)
C18A C17A C20A 120.8(6)
C20A C17A Ni1A 120.3(4)
C17A C18A Ni1A 66.9(4)
C17A C18A C19A 121.9(6)
C17A C18A C21A 122.7(6)
C19A C18A Ni1A 103.1(4)
C19A C18A C21A 110.2(5)
C21A C18A Ni1A 123.9(4)
C18A C19A H19A 109.5
C18A C19A H19B 109.5
C18A C19A H19C 109.5
H19A C19A H19B 109.5
H19A C19A H19C 109.5
H19B C19A H19C 109.5
C17A C20A H20A 109.5
C17A C20A H20B 109.5
C17A C20A H20C 109.5
H20A C20A H20B 109.5
H20A C20A H20C 109.5
H20B C20A H20C 109.5
C18A C21A H21A 109.5
C18A C21A H21B 109.5
C18A C21A H21C 109.5
H21A C21A H21B 109.5
H21A C21A H21C 109.5
H21B C21A H21C 109.5
P2B Ni1B P1B 100.6(4)
C16B Ni1B P1B 166.6(6)
C16B Ni1B P2B 92.5(5)
C16B Ni1B C17B 35.4(4)
C16B Ni1B C18B 60.7(6)
C17B Ni1B P1B 134.1(5)
C17B Ni1B P2B 121.7(5)
C17B Ni1B C18B 37.5(4)
C18B Ni1B P1B 105.9(5)
C18B Ni1B P2B 152.4(5)
C1 P1B Ni1B 117.2(5)
C1 P1B C3 97.3(5)
C1 P1B C6 94.2(5)
C3 P1B Ni1B 121.4(6)
C3 P1B C6 93.2(4)
C6 P1B Ni1B 126.6(6)
C2 P2B Ni1B 110.4(3)
C2 P2B C9 109.2(4)
C9 P2B Ni1B 98.8(4)
C12 P2B Ni1B 101.8(4)
C12 P2B C2 116.7(4)
C12 P2B C9 117.9(4)
Ni1B C16B H16C 116.0
Ni1B C16B H16D 116.0
H16C C16B H16D 113.0
C17B C16B Ni1B 74.9(7)
C17B C16B H16C 116.0
C17B C16B H16D 116.0
C16B C17B Ni1B 69.7(6)
C16B C17B C18B 107.4(11)
C16B C17B C20B 124.4(14)
C18B C17B Ni1B 73.2(7)
C18B C17B C20B 128.0(13)
C20B C17B Ni1B 118.4(6)
C17B C18B Ni1B 69.2(6)
C17B C18B C19B 130.3(12)
C17B C18B C21B 120.4(12)
C19B C18B Ni1B 100.9(7)
C19B C18B C21B 107.8(11)
C21B C18B Ni1B 116.4(9)
C18B C19B H19D 109.5
C18B C19B H19E 109.5
C18B C19B H19F 109.5
H19D C19B H19E 109.5
H19D C19B H19F 109.5
H19E C19B H19F 109.5
C17B C20B H20D 109.5
C17B C20B H20E 109.5
C17B C20B H20F 109.5
H20D C20B H20E 109.5
H20D C20B H20F 109.5
H20E C20B H20F 109.5
C18B C21B H21D 109.5
C18B C21B H21E 109.5
C18B C21B H21F 109.5
H21D C21B H21E 109.5
H21D C21B H21F 109.5
H21E C21B H21F 109.5
C2 N C1 111.1(2)
C2 N C15 110.8(3)
C15 N C1 110.2(2)
P1A C1 H1A 108.5
P1A C1 H1B 108.5
N C1 P1A 115.2(2)
N C1 P1B 106.8(4)
N C1 H1A 108.5
N C1 H1B 108.5
H1A C1 H1B 107.5
P2A C2 H2A 109.4
P2A C2 H2B 109.4
N C2 P2A 111.0(2)
N C2 P2B 119.8(3)
N C2 H2A 109.4
N C2 H2B 109.4
H2A C2 H2B 108.0
N C15 H15A 109.5
N C15 H15B 109.5
N C15 H15C 109.5
H15A C15 H15B 109.5
H15A C15 H15C 109.5
H15B C15 H15C 109.5
P1A C3 H3 106.6
C4 C3 P1A 112.6(3)
C4 C3 P1B 104.5(4)
C4 C3 H3 106.6
C5 C3 P1A 112.7(3)
C5 C3 P1B 118.8(4)
C5 C3 H3 106.6
C5 C3 C4 111.2(3)
C3 C4 H4A 109.5
C3 C4 H4B 109.5
C3 C4 H4C 109.5
H4A C4 H4B 109.5
H4A C4 H4C 109.5
H4B C4 H4C 109.5
C3 C5 H5A 109.5
C3 C5 H5B 109.5
C3 C5 H5C 109.5
H5A C5 H5B 109.5
H5A C5 H5C 109.5
H5B C5 H5C 109.5
P1A C6 H6 106.3
C7 C6 P1A 114.1(3)
C7 C6 P1B 116.4(5)
C7 C6 H6 106.3
C7 C6 C8 110.7(3)
C8 C6 P1A 112.5(3)
C8 C6 P1B 105.0(4)
C8 C6 H6 106.3
C6 C7 H7A 109.5
C6 C7 H7B 109.5
C6 C7 H7C 109.5
H7A C7 H7B 109.5
H7A C7 H7C 109.5
H7B C7 H7C 109.5
C6 C8 H8A 109.5
C6 C8 H8B 109.5
C6 C8 H8C 109.5
H8A C8 H8B 109.5
H8A C8 H8C 109.5
H8B C8 H8C 109.5
P2A C9 H9 106.9
C10 C9 P2A 106.4(3)
C10 C9 P2B 117.7(3)
C10 C9 H9 106.9
C10 C9 C11 109.8(3)
C11 C9 P2A 119.2(3)
C11 C9 P2B 106.7(3)
C11 C9 H9 106.9
C9 C10 H10A 109.5
C9 C10 H10B 109.5
C9 C10 H10C 109.5
H10A C10 H10B 109.5
H10A C10 H10C 109.5
H10B C10 H10C 109.5
C9 C11 H11A 109.5
C9 C11 H11B 109.5
C9 C11 H11C 109.5
H11A C11 H11B 109.5
H11A C11 H11C 109.5
H11B C11 H11C 109.5
P2A C12 H12 105.7
C13 C12 P2A 120.9(3)
C13 C12 P2B 108.6(3)
C13 C12 H12 105.7
C13 C12 C14 110.2(3)
C14 C12 P2A 107.7(3)
C14 C12 P2B 113.1(3)
C14 C12 H12 105.7
C12 C13 H13A 109.5
C12 C13 H13B 109.5
C12 C13 H13C 109.5
H13A C13 H13B 109.5
H13A C13 H13C 109.5
H13B C13 H13C 109.5
C12 C14 H14A 109.5
C12 C14 H14B 109.5
C12 C14 H14C 109.5
H14A C14 H14B 109.5
H14A C14 H14C 109.5
H14B C14 H14C 109.5
F31 C37 F32 106.0(3)
F31 C37 F33 108.2(3)
F31 C37 C33 113.2(2)
F32 C37 F33 104.5(2)
F32 C37 C33 112.6(3)
F33 C37 C33 111.8(3)
F34 C38 C35 111.9(3)
F35 C38 F34 106.1(3)
F35 C38 F36 106.9(3)
F35 C38 C35 111.5(3)
F36 C38 F34 107.7(3)
F36 C38 C35 112.4(3)
F41 C47 C43 112.8(2)
F42 C47 F41 106.5(3)
F42 C47 F43 107.0(3)
F42 C47 C43 113.0(2)
F43 C47 F41 104.0(3)
F43 C47 C43 112.9(3)
F44 C48 C45 112.1(2)
F45 C48 F44 104.2(2)
F45 C48 C45 112.0(2)
F46 C48 F44 104.5(2)
F46 C48 F45 110.1(3)
F46 C48 C45 113.4(2)
F51 C57 F53 104.5(2)
F51 C57 C53 112.5(2)
F52 C57 F51 108.1(2)
F52 C57 F53 105.6(2)
F52 C57 C53 112.8(2)
F53 C57 C53 112.7(2)
F54 C58 F55 106.8(2)
F54 C58 F56 106.7(2)
F54 C58 C55 113.1(2)
F55 C58 F56 105.6(2)
F55 C58 C55 112.2(2)
F56 C58 C55 111.9(2)
F61A C67A F63A 103.4(4)
F61A C67A C63 110.7(3)
F62A C67A F61A 111.2(4)
F62A C67A F63A 107.4(3)
F62A C67A C63 112.9(3)
F63A C67A C63 110.7(2)
F64 C68 C65 113.0(2)
F65 C68 F64 106.3(2)
F65 C68 F66 106.2(3)
F65 C68 C65 112.7(2)
F66 C68 F64 106.1(2)
F66 C68 C65 112.1(2)
C32 C31 B 122.5(2)
C36 C31 C32 116.0(2)
C36 C31 B 121.1(2)
C31 C32 H32 119.1
C33 C32 C31 121.9(2)
C33 C32 H32 119.1
C32 C33 C37 120.7(2)
C34 C33 C37 118.6(2)
C34 C33 C32 120.8(2)
C33 C34 H34 120.8
C35 C34 C33 118.4(2)
C35 C34 H34 120.8
C34 C35 C38 121.9(2)
C34 C35 C36 120.6(2)
C36 C35 C38 117.4(2)
C31 C36 H36 118.9
C35 C36 C31 122.3(2)
C35 C36 H36 118.9
C42 C41 C46 116.1(2)
C42 C41 B 123.1(2)
C46 C41 B 120.3(2)
C41 C42 H42 119.1
C41 C42 C43 121.9(2)
C43 C42 H42 119.1
C42 C43 C47 119.8(2)
C44 C43 C47 119.2(2)
C44 C43 C42 120.9(2)
C43 C44 H44 120.8
C43 C44 C45 118.4(2)
C45 C44 H44 120.8
C44 C45 C48 118.5(2)
C46 C45 C48 121.0(2)
C46 C45 C44 120.5(2)
C41 C46 H46 118.9
C45 C46 C41 122.2(2)
C45 C46 H46 118.9
C52 C51 C56 115.4(2)
C52 C51 B 122.3(2)
C56 C51 B 121.5(2)
C51 C52 H52 118.6
C53 C52 C51 122.8(2)
C53 C52 H52 118.6
C52 C53 C57 119.4(2)
C52 C53 C54 120.8(2)
C54 C53 C57 119.8(2)
C53 C54 H54 121.3
C55 C54 C53 117.5(2)
C55 C54 H54 121.3
C54 C55 C58 119.7(2)
C56 C55 C58 118.8(2)
C56 C55 C54 121.5(2)
C51 C56 H56 118.9
C55 C56 C51 122.1(2)
C55 C56 H56 118.9
C62 C61 C66 115.7(2)
C62 C61 B 123.8(2)
C66 C61 B 120.0(2)
C61 C62 H62 119.0
C63 C62 C61 122.0(2)
C63 C62 H62 119.0
C62 C63 C67A 119.4(2)
C64 C63 C67A 119.6(2)
C64 C63 C62 121.0(2)
C63 C64 H64 121.0
C63 C64 C65 118.0(2)
C65 C64 H64 121.0
C64 C65 C68 120.4(2)
C64 C65 C66 120.8(2)
C66 C65 C68 118.7(2)
C61 C66 H66 118.8
C65 C66 C61 122.4(2)
C65 C66 H66 118.8
C31 B C41 103.83(17)
C51 B C31 112.87(18)
C51 B C41 114.12(19)
C61 B C31 111.64(19)
C61 B C41 113.00(18)
C61 B C51 101.72(17)

loop_
_geom_bond_atom_site_label_1
_geom_bond_atom_site_label_2
_geom_bond_distance
Ni1A P1A 2.193(4)
Ni1A P2A 2.203(2)
Ni1A C16A 1.997(5)
Ni1A C17A 2.017(6)
Ni1A C18A 2.110(6)
P1A C1 1.856(7)
P1A C3 1.803(6)
P1A C6 1.800(6)
P2A C2 1.897(4)
P2A C9 1.886(5)
P2A C12 1.907(4)
C16A H16A 0.9900
C16A H16B 0.9900
C16A C17A 1.303(9)
C17A C18A 1.377(8)
C17A C20A 1.512(7)
C18A C19A 1.533(8)
C18A C21A 1.552(8)
C19A H19A 0.9800
C19A H19B 0.9800
C19A H19C 0.9800
C20A H20A 0.9800
C20A H20B 0.9800
C20A H20C 0.9800
C21A H21A 0.9800
C21A H21B 0.9800
C21A H21C 0.9800
Ni1B P1B 2.202(7)
Ni1B P2B 2.163(5)
Ni1B C16B 1.980(10)
Ni1B C17B 2.039(9)
Ni1B C18B 2.087(12)
P1B C1 1.835(12)
P1B C3 2.009(11)
P1B C6 2.022(11)
P2B C2 1.730(8)
P2B C9 1.807(8)
P2B C12 1.706(8)
C16B H16C 0.9900
C16B H16D 0.9900
C16B C17B 1.223(15)
C17B C18B 1.328(14)
C17B C20B 1.508(12)
C18B C19B 1.544(13)
C18B C21B 1.620(14)
C19B H19D 0.9800
C19B H19E 0.9800
C19B H19F 0.9800
C20B H20D 0.9800
C20B H20E 0.9800
C20B H20F 0.9800
C21B H21D 0.9800
C21B H21E 0.9800
C21B H21F 0.9800
N C1 1.468(3)
N C2 1.449(4)
N C15 1.467(4)
C1 H1A 0.9900
C1 H1B 0.9900
C2 H2A 0.9900
C2 H2B 0.9900
C15 H15A 0.9800
C15 H15B 0.9800
C15 H15C 0.9800
C3 H3 1.0000
C3 C4 1.528(5)
C3 C5 1.523(5)
C4 H4A 0.9800
C4 H4B 0.9800
C4 H4C 0.9800
C5 H5A 0.9800
C5 H5B 0.9800
C5 H5C 0.9800
C6 H6 1.0000
C6 C7 1.526(6)
C6 C8 1.530(5)
C7 H7A 0.9800
C7 H7B 0.9800
C7 H7C 0.9800
C8 H8A 0.9800
C8 H8B 0.9800
C8 H8C 0.9800
C9 H9 1.0000
C9 C10 1.516(5)
C9 C11 1.527(6)
C10 H10A 0.9800
C10 H10B 0.9800
C10 H10C 0.9800
C11 H11A 0.9800
C11 H11B 0.9800
C11 H11C 0.9800
C12 H12 1.0000
C12 C13 1.508(6)
C12 C14 1.539(5)
C13 H13A 0.9800
C13 H13B 0.9800
C13 H13C 0.9800
C14 H14A 0.9800
C14 H14B 0.9800
C14 H14C 0.9800
C37 F31 1.316(4)
C37 F32 1.329(4)
C37 F33 1.338(4)
C37 C33 1.497(4)
C38 F34 1.337(3)
C38 F35 1.324(4)
C38 F36 1.329(4)
C38 C35 1.504(4)
C47 F41 1.321(4)
C47 F42 1.308(3)
C47 F43 1.317(3)
C47 C43 1.496(4)
C48 F44 1.346(3)
C48 F45 1.317(3)
C48 F46 1.316(3)
C48 C45 1.491(4)
C57 F51 1.323(3)
C57 F52 1.323(3)
C57 F53 1.339(3)
C57 C53 1.494(3)
C58 F54 1.320(3)
C58 F55 1.330(3)
C58 F56 1.337(3)
C58 C55 1.503(3)
C67A F61A 1.314(5)
C67A F62A 1.243(4)
C67A F63A 1.361(4)
C67A C63 1.495(3)
C68 F64 1.328(3)
C68 F65 1.317(3)
C68 F66 1.325(3)
C68 C65 1.493(3)
C31 C32 1.405(3)
C31 C36 1.395(3)
C31 B 1.636(3)
C32 H32 0.9500
C32 C33 1.390(3)
C33 C34 1.385(4)
C34 H34 0.9500
C34 C35 1.384(4)
C35 C36 1.390(3)
C36 H36 0.9500
C41 C42 1.393(3)
C41 C46 1.404(3)
C41 B 1.637(3)
C42 H42 0.9500
C42 C43 1.400(3)
C43 C44 1.379(4)
C44 H44 0.9500
C44 C45 1.391(4)
C45 C46 1.391(3)
C46 H46 0.9500
C51 C52 1.398(3)
C51 C56 1.403(3)
C51 B 1.635(3)
C52 H52 0.9500
C52 C53 1.388(3)
C53 C54 1.391(3)
C54 H54 0.9500
C54 C55 1.386(3)
C55 C56 1.386(3)
C56 H56 0.9500
C61 C62 1.398(3)
C61 C66 1.403(3)
C61 B 1.633(3)
C62 H62 0.9500
C62 C63 1.396(3)
C63 C64 1.382(3)
C64 H64 0.9500
C64 C65 1.385(3)
C65 C66 1.386(3)
C66 H66 0.9500

loop_
_geom_torsion_atom_site_label_1
_geom_torsion_atom_site_label_2
_geom_torsion_atom_site_label_3
_geom_torsion_atom_site_label_4
_geom_torsion
Ni1A P1A C1 P1B 1(3)
Ni1A P1A C1 N 40.2(4)
Ni1A P1A C3 P1B 34(3)
Ni1A P1A C3 C4 46.0(4)
Ni1A P1A C3 C5 172.8(3)
Ni1A P1A C6 P1B -36(4)
Ni1A P1A C6 C7 72.6(4)
Ni1A P1A C6 C8 -54.6(5)
Ni1A P2A C2 P2B -167.9(17)
Ni1A P2A C2 N -32.4(3)
Ni1A P2A C9 P2B 176.4(16)
Ni1A P2A C9 C10 -35.4(3)
Ni1A P2A C9 C11 -160.0(3)
Ni1A C16A C17A C18A -58.6(5)
Ni1A C16A C17A C20A 114.2(5)
Ni1A C17A C18A C19A -91.4(5)
Ni1A C17A C18A C21A 116.5(5)
C16A C17A C18A Ni1A 56.6(5)
C16A C17A C18A C19A -34.8(8)
C16A C17A C18A C21A 173.1(5)
C20A C17A C18A Ni1A -116.2(6)
C20A C17A C18A C19A 152.4(5)
C20A C17A C18A C21A 0.3(9)
Ni1B P1B C1 P1A -179(100)
Ni1B P1B C1 N 37.7(7)
Ni1B P2B C2 P2A 8.1(12)
Ni1B P2B C2 N -41.0(5)
Ni1B P2B C9 P2A -7.3(12)
Ni1B P2B C9 C10 -42.1(5)
Ni1B P2B C9 C11 -166.0(3)
Ni1B P2B C12 P2A -0.7(13)
Ni1B P2B C12 C13 -171.4(3)
Ni1B P2B C12 C14 66.0(4)
Ni1B C16B C17B C18B 63.9(9)
Ni1B C16B C17B C20B -111.1(9)
Ni1B C17B C18B C19B 86.8(13)
Ni1B C17B C18B C21B -109.2(12)
C16B C17B C18B Ni1B -61.6(7)
C16B C17B C18B C19B 25.2(17)
C16B C17B C18B C21B -170.8(11)
C20B C17B C18B Ni1B 113.2(10)
C20B C17B C18B C19B -160.0(11)
C20B C17B C18B C21B 4.0(18)
C1 P1A C3 P1B -89(4)
C1 P1A C3 C4 -76.5(3)
C1 P1A C3 C5 50.4(3)
C1 P1A C6 P1B 87(4)
C1 P1A C6 C7 -163.7(3)
C1 P1A C6 C8 69.1(4)
C1 N C2 P2A 78.4(3)
C1 N C2 P2B 88.8(4)
C2 P2A C9 P2B -56.1(14)
C2 P2A C9 C10 92.2(3)
C2 P2A C9 C11 -32.5(3)
C2 P2B C9 P2A 108.0(16)
C2 P2B C9 C10 73.2(5)
C2 P2B C9 C11 -50.6(4)
C2 P2B C12 P2A -121.0(18)
C2 P2B C12 C13 68.3(5)
C2 P2B C12 C14 -54.3(5)
C2 N C1 P1A -86.3(3)
C2 N C1 P1B -79.3(4)
C15 N C1 P1A 150.5(3)
C15 N C1 P1B 157.5(4)
C15 N C2 P2A -158.7(2)
C15 N C2 P2B -148.3(4)
C3 P1A C1 P1B 122(3)
C3 P1A C1 N 161.1(2)
C3 P1A C6 P1B -163(4)
C3 P1A C6 C7 -54.3(4)
C3 P1A C6 C8 178.6(4)
C3 P1B C1 P1A -48(3)
C3 P1B C1 N 168.7(3)
C6 P1A C1 P1B -125(3)
C6 P1A C1 N -85.9(3)
C6 P1A C3 P1B 164(4)
C6 P1A C3 C4 176.0(3)
C6 P1A C3 C5 -57.2(4)
C6 P1B C1 P1A 46(3)
C6 P1B C1 N -97.5(3)
C9 P2A C2 P2B 64.7(15)
C9 P2A C2 N -159.8(2)
C9 P2B C2 P2A -99.5(17)
C9 P2B C2 N -148.6(3)
C9 P2B C12 P2A 106.0(17)
C9 P2B C12 C13 -64.7(5)
C9 P2B C12 C14 172.7(4)
C12 P2A C2 P2B -42.5(15)
C12 P2A C2 N 92.9(3)
C12 P2A C9 P2B 47.5(14)
C12 P2A C9 C10 -164.2(3)
C12 P2A C9 C11 71.1(3)
C12 P2B C2 P2A 123.7(18)
C12 P2B C2 N 74.6(5)
C12 P2B C9 P2A -115.7(16)
C12 P2B C9 C10 -150.5(4)
C12 P2B C9 C11 85.6(5)
C37 C33 C34 C35 -180.0(3)
F31 C37 C33 C32 1.3(4)
F31 C37 C33 C34 -178.4(3)
F32 C37 C33 C32 121.4(3)
F32 C37 C33 C34 -58.3(4)
F33 C37 C33 C32 -121.2(3)
F33 C37 C33 C34 59.0(4)
C38 C35 C36 C31 179.2(3)
F34 C38 C35 C34 8.0(5)
F34 C38 C35 C36 -173.2(3)
F35 C38 C35 C34 -110.7(3)
F35 C38 C35 C36 68.2(4)
F36 C38 C35 C34 129.3(3)
F36 C38 C35 C36 -51.9(4)
C47 C43 C44 C45 178.4(2)
F41 C47 C43 C42 -34.0(3)
F41 C47 C43 C44 147.4(3)
F42 C47 C43 C42 86.9(3)
F42 C47 C43 C44 -91.6(3)
F43 C47 C43 C42 -151.5(3)
F43 C47 C43 C44 29.9(4)
C48 C45 C46 C41 178.5(2)
F44 C48 C45 C44 -42.7(3)
F44 C48 C45 C46 139.5(2)
F45 C48 C45 C44 74.0(3)
F45 C48 C45 C46 -103.8(3)
F46 C48 C45 C44 -160.7(2)
F46 C48 C45 C46 21.5(3)
C57 C53 C54 C55 177.3(2)
F51 C57 C53 C52 85.7(3)
F51 C57 C53 C54 -92.0(3)
F52 C57 C53 C52 -36.9(3)
F52 C57 C53 C54 145.4(3)
F53 C57 C53 C52 -156.4(2)
F53 C57 C53 C54 25.9(3)
C58 C55 C56 C51 179.6(2)
F54 C58 C55 C54 7.2(4)
F54 C58 C55 C56 -172.7(2)
F55 C58 C55 C54 -113.7(3)
F55 C58 C55 C56 66.4(3)
F56 C58 C55 C54 127.8(3)
F56 C58 C55 C56 -52.2(3)
C67A C63 C64 C65 -179.6(2)
F61A C67A C63 C62 -50.7(5)
F61A C67A C63 C64 129.6(4)
F62A C67A C63 C62 74.8(4)
F62A C67A C63 C64 -104.9(4)
F63A C67A C63 C62 -164.8(3)
F63A C67A C63 C64 15.5(4)
C68 C65 C66 C61 -179.1(2)
F64 C68 C65 C64 18.6(4)
F64 C68 C65 C66 -163.4(2)
F65 C68 C65 C64 -101.9(3)
F65 C68 C65 C66 76.2(3)
F66 C68 C65 C64 138.4(3)
F66 C68 C65 C66 -43.5(3)
C31 C32 C33 C37 178.5(2)
C31 C32 C33 C34 -1.7(4)
C32 C31 C36 C35 0.6(4)
C32 C31 B C41 -88.8(3)
C32 C31 B C51 35.3(3)
C32 C31 B C61 149.2(2)
C32 C33 C34 C35 0.3(4)
C33 C34 C35 C38 -179.7(3)
C33 C34 C35 C36 1.5(4)
C34 C35 C36 C31 -2.0(4)
C36 C31 C32 C33 1.3(3)
C36 C31 B C41 84.2(3)
C36 C31 B C51 -151.7(2)
C36 C31 B C61 -37.8(3)
C41 C42 C43 C47 -178.0(2)
C41 C42 C43 C44 0.6(3)
C42 C41 C46 C45 -0.3(3)
C42 C41 B C31 94.9(2)
C42 C41 B C51 -28.4(3)
C42 C41 B C61 -143.9(2)
C42 C43 C44 C45 -0.1(3)
C43 C44 C45 C48 -178.3(2)
C43 C44 C45 C46 -0.5(3)
C44 C45 C46 C41 0.7(4)
C46 C41 C42 C43 -0.4(3)
C46 C41 B C31 -77.2(2)
C46 C41 B C51 159.52(19)
C46 C41 B C61 43.9(3)
C51 C52 C53 C57 -177.7(2)
C51 C52 C53 C54 -0.1(4)
C52 C51 C56 C55 -0.2(3)
C52 C51 B C31 32.1(3)
C52 C51 B C41 150.4(2)
C52 C51 B C61 -87.6(2)
C52 C53 C54 C55 -0.4(3)
C53 C54 C55 C58 -179.4(2)
C53 C54 C55 C56 0.6(4)
C54 C55 C56 C51 -0.3(4)
C56 C51 C52 C53 0.3(3)
C56 C51 B C31 -158.0(2)
C56 C51 B C41 -39.8(3)
C56 C51 B C61 82.2(2)
C61 C62 C63 C67A 179.4(2)
C61 C62 C63 C64 -0.9(3)
C62 C61 C66 C65 0.8(3)
C62 C61 B C31 145.2(2)
C62 C61 B C41 28.6(3)
C62 C61 B C51 -94.2(2)
C62 C63 C64 C65 0.7(3)
C63 C64 C65 C68 178.2(2)
C63 C64 C65 C66 0.2(3)
C64 C65 C66 C61 -1.0(4)
C66 C61 C62 C63 0.1(3)
C66 C61 B C31 -43.0(3)
C66 C61 B C41 -159.6(2)
C66 C61 B C51 77.6(2)
B C31 C32 C33 174.6(2)
B C31 C36 C35 -172.8(2)
B C41 C42 C43 -172.8(2)
B C41 C46 C45 172.4(2)
B C51 C52 C53 170.8(2)
B C51 C56 C55 -170.7(2)
B C61 C62 C63 172.2(2)
B C61 C66 C65 -171.6(2)
